data_7246481
loop_
_publ_author_name
'Awwadi, Firas F.'
'Alwahsh, Manal I.'
'Turnbull, Mark M.'
'Landee, Christopher P.'

_publ_section_title
;
 Halogen bond and polymorphism in
 trans-bis(2-iodo-5-halopyridine)dihalocopper(ii) complexes:
 crystallographic, theoretical and magnetic studies
;
_journal_issue 16
_journal_name_full CrystEngComm
_journal_page_first 2390
_journal_page_last 2403
_journal_paper_doi 10.1039/D2CE01711C
_journal_volume 25
_journal_year 2023
_chemical_formula_moiety 'C10 H6 Br2 Cl2 Cu I2 N2'
_chemical_formula_sum 'C10 H6 Br2 Cl2 Cu I2 N2'
_chemical_formula_weight 702.23
_space_group_crystal_system monoclinic
_space_group_IT_number 14
_space_group_name_Hall '-P 2yn'
_space_group_name_H-M_alt 'P 1 21/n 1'
_atom_sites_solution_hydrogens geom
_atom_sites_solution_primary dual
_audit_creation_date 2022-08-19
_audit_creation_method
;
Olex2 1.3
(compiled 2020.11.12 svn.r5f609507 for OlexSys, GUI svn.r6408)
;
_audit_update_record
;
2022-12-06 deposited with the CCDC.	2023-03-21 downloaded from the CCDC.
;
_cell_angle_alpha 90
_cell_angle_beta 128.800(11)
_cell_angle_gamma 90
_cell_formula_units_Z 2
_cell_length_a 10.8035(8)
_cell_length_b 14.9629(5)
_cell_length_c 6.6080(5)
_cell_measurement_reflns_used 1654
_cell_measurement_temperature 293(2)
_cell_measurement_theta_max 28.1460
_cell_measurement_theta_min 4.1000
_cell_volume 832.48(16)
_computing_cell_refinement 'CrysAlisPro 1.171.41.93a (Rigaku OD, 2020)'
_computing_data_collection 'CrysAlisPro 1.171.41.93a (Rigaku OD, 2020)'
_computing_data_reduction 'CrysAlisPro 1.171.41.93a (Rigaku OD, 2020)'
_computing_molecular_graphics 'Olex2 1.3 (Dolomanov et al., 2009)'
_computing_publication_material 'Olex2 1.3 (Dolomanov et al., 2009)'
_computing_structure_refinement 'SHELXL 2018/3 (Sheldrick, 2015)'
_computing_structure_solution 'SHELXT 2018/2 (Sheldrick, 2018)'
_diffrn_ambient_temperature 293(2)
_diffrn_detector 'CCD plate'
_diffrn_detector_area_resol_mean 16.0534
_diffrn_detector_type Eos
_diffrn_measured_fraction_theta_full 0.999
_diffrn_measured_fraction_theta_max 0.847
_diffrn_measurement_details
;
List of Runs (angles in degrees, time in seconds):

  # Type    Start    End  Width  t~exp~   \w     \q     \k     \f   Frames
#--------------------------------------------------------------------------
  1  \w    -37.00  50.00   1.00    6.00    --  -15.13  77.00 -90.00   87
  2  \w     -4.00  82.00   1.00    6.00    --   15.76  77.00  30.00   86
  3  \w     40.00  73.00   1.00    6.00    --   15.76  77.00 150.00   33
;
_diffrn_measurement_device 'four-circle diffractometer'
_diffrn_measurement_device_type 'Xcalibur, Eos'
_diffrn_measurement_method '\w scans'
_diffrn_orient_matrix_type 'CrysAlisPro convention (1999,Acta A55,543-557)'
_diffrn_orient_matrix_UB_11 -0.0271053000
_diffrn_orient_matrix_UB_12 -0.0442595000
_diffrn_orient_matrix_UB_13 -0.0106696000
_diffrn_orient_matrix_UB_21 -0.0192865000
_diffrn_orient_matrix_UB_22 0.0113726000
_diffrn_orient_matrix_UB_23 0.0815323000
_diffrn_orient_matrix_UB_31 -0.0773623000
_diffrn_orient_matrix_UB_32 0.0126485000
_diffrn_orient_matrix_UB_33 -0.1104470000
_diffrn_radiation_monochromator graphite
_diffrn_radiation_probe x-ray
_diffrn_radiation_type 'Mo K\a'
_diffrn_radiation_wavelength 0.71073
_diffrn_reflns_av_R_equivalents 0.0330
_diffrn_reflns_av_unetI/netI 0.0535
_diffrn_reflns_Laue_measured_fraction_full 0.999
_diffrn_reflns_Laue_measured_fraction_max 0.847
_diffrn_reflns_limit_h_max 14
_diffrn_reflns_limit_h_min -8
_diffrn_reflns_limit_k_max 17
_diffrn_reflns_limit_k_min -18
_diffrn_reflns_limit_l_max 5
_diffrn_reflns_limit_l_min -8
_diffrn_reflns_number 3956
_diffrn_reflns_point_group_measured_fraction_full 0.999
_diffrn_reflns_point_group_measured_fraction_max 0.847
_diffrn_reflns_theta_full 25.242
_diffrn_reflns_theta_max 29.295
_diffrn_reflns_theta_min 3.083
_diffrn_source 'fine-focus sealed X-ray tube'
_diffrn_source_type 'Enhance (Mo) X-ray Source'
_exptl_absorpt_coefficient_mu 10.127
_exptl_absorpt_correction_T_max 1.00000
_exptl_absorpt_correction_T_min 0.70189
_exptl_absorpt_correction_type multi-scan
_exptl_absorpt_process_details
;
CrysAlisPro 1.171.41.93a (Rigaku Oxford Diffraction, 2020)
Empirical absorption correction using spherical harmonics,
implemented in SCALE3 ABSPACK scaling algorithm.
;
_exptl_crystal_colour green
_exptl_crystal_density_diffrn 2.801
_exptl_crystal_description fragment
_exptl_crystal_F_000 638
_exptl_crystal_size_max 0.15
_exptl_crystal_size_mid 0.15
_exptl_crystal_size_min 0.1
_refine_diff_density_max 0.629
_refine_diff_density_min -1.061
_refine_diff_density_rms 0.185
_refine_ls_extinction_method none
_refine_ls_goodness_of_fit_ref 1.046
_refine_ls_hydrogen_treatment constr
_refine_ls_matrix_type full
_refine_ls_number_parameters 88
_refine_ls_number_reflns 1933
_refine_ls_number_restraints 0
_refine_ls_restrained_S_all 1.046
_refine_ls_R_factor_all 0.0559
_refine_ls_R_factor_gt 0.0384
_refine_ls_shift/su_max 0.001
_refine_ls_shift/su_mean 0.000
_refine_ls_structure_factor_coef Fsqd
_refine_ls_weighting_details 'w=1/[\s^2^(Fo^2^)+(0.0278P)^2^] where P=(Fo^2^+2Fc^2^)/3'
_refine_ls_weighting_scheme calc
_refine_ls_wR_factor_gt 0.0721
_refine_ls_wR_factor_ref 0.0821
_reflns_Friedel_coverage 0.000
_reflns_number_gt 1501
_reflns_number_total 1933
_reflns_threshold_expression 'I > 2\s(I)'
_cod_data_source_file d2ce01711c2.cif
_cod_data_source_block exp_1502
_cod_depositor_comments 'Adding full bibliography for 7246477--7246481.cif.'
_cod_original_cell_volume 832.48(14)
_cod_database_code 7246481
_shelx_shelxl_version_number 2018/3
_chemical_oxdiff_formula 'Cu Cl Br C H N'
_chemical_oxdiff_usercomment '2c5bp cucl2 1:1 dr firas acn hot'
_shelx_space_group_comment
;
The symmetry employed for this shelxl refinement is uniquely defined
by the following loop, which should always be used as a source of
symmetry information in preference to the above space-group names.
They are only intended as comments.
;
_reflns_odcompleteness_completeness 99.78
_reflns_odcompleteness_iscentric 1
_reflns_odcompleteness_theta 26.32
_olex2_refinement_description
;
1. Fixed Uiso
 At 1.2 times of:
  All C(H) groups
2.a Aromatic/amide H refined with riding coordinates:
 C6(H6), C4(H4), C3(H3)
;
_olex2_submission_special_instructions 'No special instructions were received'
_oxdiff_exptl_absorpt_empirical_details
;
Empirical correction (ABSPACK) includes:
- Absorption correction using spherical harmonics
- Frame scaling
;
_oxdiff_exptl_absorpt_empirical_full_max 1.339
_oxdiff_exptl_absorpt_empirical_full_min 0.800

loop_
_space_group_symop_operation_xyz
'x, y, z'
'-x+1/2, y+1/2, -z+1/2'
'-x, -y, -z'
'x-1/2, -y-1/2, z-1/2'

loop_
_atom_site_label
_atom_site_type_symbol
_atom_site_fract_x
_atom_site_fract_y
_atom_site_fract_z
_atom_site_U_iso_or_equiv
_atom_site_adp_type
_atom_site_occupancy
_atom_site_site_symmetry_order
_atom_site_calc_flag
_atom_site_refinement_flags_posn
_atom_site_refinement_flags_adp
_atom_site_refinement_flags_occupancy
_atom_site_disorder_assembly
_atom_site_disorder_group
I2 I 0.74809(5) 0.51859(3) -0.13384(8) 0.03855(15) Uani 1 1 d . . . . .
Cu1 Cu 0.500000 0.500000 0.000000 0.0259(2) Uani 1 2 d S . P . .
Br5 Br 0.91030(8) 0.26254(4) 0.83289(13) 0.0453(2) Uani 1 1 d . . . . .
Cl1 Cl 0.61867(17) 0.61457(10) 0.2847(3) 0.0389(4) Uani 1 1 d . . . . .
N1 N 0.7027(5) 0.4309(3) 0.2117(8) 0.0258(10) Uani 1 1 d . . . . .
C2 C 0.8103(6) 0.4386(4) 0.1783(11) 0.0286(12) Uani 1 1 d . . . . .
C6 C 0.7346(6) 0.3776(4) 0.4041(10) 0.0297(13) Uani 1 1 d . . . . .
H6 H 0.659222 0.371445 0.428725 0.036 Uiso 1 1 calc R U . . .
C4 C 0.9887(6) 0.3409(4) 0.5299(11) 0.0356(14) Uani 1 1 d . . . . .
H4 H 1.085098 0.310703 0.636445 0.043 Uiso 1 1 calc R U . . .
C5 C 0.8767(6) 0.3322(4) 0.5651(10) 0.0311(13) Uani 1 1 d . . . . .
C3 C 0.9546(7) 0.3953(4) 0.3330(11) 0.0371(14) Uani 1 1 d . . . . .
H3 H 1.028117 0.402820 0.304681 0.045 Uiso 1 1 calc R U . . .

loop_
_atom_site_aniso_label
_atom_site_aniso_U_11
_atom_site_aniso_U_22
_atom_site_aniso_U_33
_atom_site_aniso_U_23
_atom_site_aniso_U_13
_atom_site_aniso_U_12
I2 0.0374(3) 0.0459(3) 0.0362(3) 0.00740(18) 0.0249(2) 0.00340(18)
Cu1 0.0209(5) 0.0297(5) 0.0238(5) 0.0011(4) 0.0123(4) 0.0030(4)
Br5 0.0519(4) 0.0396(4) 0.0399(4) 0.0127(3) 0.0265(4) 0.0093(3)
Cl1 0.0322(8) 0.0394(8) 0.0357(9) -0.0085(6) 0.0167(7) -0.0007(7)
N1 0.019(2) 0.031(3) 0.018(2) 0.0019(19) 0.007(2) 0.0021(19)
C2 0.025(3) 0.032(3) 0.028(3) 0.001(2) 0.017(3) 0.001(2)
C6 0.028(3) 0.034(3) 0.022(3) 0.000(2) 0.013(3) 0.000(3)
C4 0.026(3) 0.036(3) 0.035(4) 0.004(3) 0.015(3) 0.010(3)
C5 0.033(3) 0.027(3) 0.027(3) -0.001(2) 0.016(3) -0.001(2)
C3 0.027(3) 0.049(4) 0.034(4) 0.004(3) 0.019(3) 0.009(3)

loop_
_atom_type_symbol
_atom_type_description
_atom_type_scat_dispersion_real
_atom_type_scat_dispersion_imag
_atom_type_scat_source
C C 0.0033 0.0016 'International Tables Vol C Tables 4.2.6.8 and 6.1.1.4'
H H 0.0000 0.0000 'International Tables Vol C Tables 4.2.6.8 and 6.1.1.4'
N N 0.0061 0.0033 'International Tables Vol C Tables 4.2.6.8 and 6.1.1.4'
Cl Cl 0.1484 0.1585 'International Tables Vol C Tables 4.2.6.8 and 6.1.1.4'
Cu Cu 0.3201 1.2651 'International Tables Vol C Tables 4.2.6.8 and 6.1.1.4'
Br Br -0.2901 2.4595 'International Tables Vol C Tables 4.2.6.8 and 6.1.1.4'
I I -0.4742 1.8119 'International Tables Vol C Tables 4.2.6.8 and 6.1.1.4'

loop_
_geom_angle_atom_site_label_1
_geom_angle_atom_site_label_2
_geom_angle_atom_site_label_3
_geom_angle
_geom_angle_site_symmetry_1
_geom_angle_site_symmetry_3
_geom_angle_publ_flag
Cl1 Cu1 Cl1 180.0 3_665 . ?
N1 Cu1 Cl1 89.50(13) 3_665 . ?
N1 Cu1 Cl1 89.50(13) . 3_665 ?
N1 Cu1 Cl1 90.50(13) 3_665 3_665 ?
N1 Cu1 Cl1 90.50(13) . . ?
N1 Cu1 N1 180.0 3_665 . ?
C2 N1 Cu1 122.2(4) . . ?
C2 N1 C6 118.6(5) . . ?
C6 N1 Cu1 119.1(4) . . ?
N1 C2 I2 116.2(4) . . ?
N1 C2 C3 122.8(5) . . ?
C3 C2 I2 120.9(4) . . ?
N1 C6 H6 119.3 . . ?
N1 C6 C5 121.4(5) . . ?
C5 C6 H6 119.3 . . ?
C5 C4 H4 120.9 . . ?
C5 C4 C3 118.3(5) . . ?
C3 C4 H4 120.9 . . ?
C6 C5 Br5 117.6(4) . . ?
C4 C5 Br5 122.7(4) . . ?
C4 C5 C6 119.7(5) . . ?
C2 C3 H3 120.4 . . ?
C4 C3 C2 119.2(5) . . ?
C4 C3 H3 120.4 . . ?

loop_
_geom_bond_atom_site_label_1
_geom_bond_atom_site_label_2
_geom_bond_distance
_geom_bond_site_symmetry_2
_geom_bond_publ_flag
I2 C2 2.098(5) . ?
Cu1 Cl1 2.2581(14) 3_665 ?
Cu1 Cl1 2.2581(14) . ?
Cu1 N1 1.996(4) 3_665 ?
Cu1 N1 1.996(4) . ?
Br5 C5 1.883(5) . ?
N1 C2 1.317(6) . ?
N1 C6 1.349(7) . ?
C2 C3 1.378(7) . ?
C6 H6 0.9300 . ?
C6 C5 1.380(7) . ?
C4 H4 0.9300 . ?
C4 C5 1.374(7) . ?
C4 C3 1.375(8) . ?
C3 H3 0.9300 . ?

loop_
_geom_torsion_atom_site_label_1
_geom_torsion_atom_site_label_2
_geom_torsion_atom_site_label_3
_geom_torsion_atom_site_label_4
_geom_torsion
_geom_torsion_site_symmetry_1
_geom_torsion_site_symmetry_2
_geom_torsion_site_symmetry_3
_geom_torsion_site_symmetry_4
_geom_torsion_publ_flag
I2 C2 C3 C4 -177.7(4) . . . . ?
Cu1 N1 C2 I2 -5.5(6) . . . . ?
Cu1 N1 C2 C3 176.1(4) . . . . ?
Cu1 N1 C6 C5 -176.5(4) . . . . ?
N1 C2 C3 C4 0.7(9) . . . . ?
N1 C6 C5 Br5 178.3(4) . . . . ?
N1 C6 C5 C4 -0.1(9) . . . . ?
C2 N1 C6 C5 0.4(8) . . . . ?
C6 N1 C2 I2 177.7(4) . . . . ?
C6 N1 C2 C3 -0.7(8) . . . . ?
C5 C4 C3 C2 -0.3(9) . . . . ?
C3 C4 C5 Br5 -178.2(4) . . . . ?
C3 C4 C5 C6 0.1(9) . . . . ?
